data_4322559
loop_
_publ_author_name
'Franck Le Derf'
'Miloud Mazari'
'Nicolas Mercier'
'Eric Levillain'
'Pascal Richomme'
'Jan Becher'
'Javier Gar\'in'
'Jesus Orduna'
'Alain Gorgues'
'Marc Sall\'e'

_publ_contact_author
;
Dr Marc Salli\'e
Laboratoire Ing\'enierie Mol\'eculaire et Mat\'eriaux Organique
UMR CNRS 6501, Facult\'e des Sciences, 2 Bd Lavoisier, F-49045 ANGERS, France
;
_publ_contact_author_email marc.salle@univ-angers.fr
_publ_contact_author_fax (33)2.41.73.54.05
_publ_contact_author_phone (33)2.41.73.54.39
_publ_section_title
;
 Electroregulated Metal-Binding with a Crown Ether Tetrathiafulvalene
 Derivative: Toward Electrochemically Addressed Metal Cation Sponges
;
_journal_name_full 'Inorganic Chemistry'
_journal_page_first 6096
_journal_page_last 6100
_journal_paper_doi 10.1021/ic9907617
_journal_volume 38
_journal_year 1999
_chemical_formula_moiety C20H30O5S8
_chemical_formula_sum 'C20 H30 O5 S8'
_chemical_formula_weight 606.97
_chemical_name_systematic ' ?'
_space_group_IT_number 2
_symmetry_cell_setting triclinic
_symmetry_space_group_name_Hall '-P 1'
_symmetry_space_group_name_H-M 'P -1'
_cell_angle_alpha 65.54(3)
_cell_angle_beta 82.32(5)
_cell_angle_gamma 84.18(6)
_cell_formula_units_Z 2
_cell_length_a 9.087(6)
_cell_length_b 11.637(7)
_cell_length_c 14.370(8)
_cell_measurement_reflns_used 20
_cell_measurement_temperature 294
_cell_measurement_theta_max 15.0
_cell_measurement_theta_min 10.0
_cell_volume 1369.0(15)
_computing_cell_refinement CAD4_(Enraf-Nonius,_1994)
_computing_data_collection CAD4_(Enraf-Nonius,_1994)
_computing_data_reduction process_MolEN_(Fair,_1990)
_computing_publication_material BTABLE_PTABLE_CIF_IN_MolEN_(Fair,_1990)
_computing_structure_refinement LSFM_MolEN_(Fair,_1990)
_computing_structure_solution Direct_methods_(SIR,_Burla_et_al.,_1989)
_diffrn_ambient_temperature 294
_diffrn_measurement_device Enraf_Nonius_CAD4
_diffrn_measurement_method \q/2\q
_diffrn_radiation_monochromator graphite
_diffrn_radiation_source xray_tube
_diffrn_radiation_type Mo-K\a
_diffrn_radiation_wavelength 0.71073
_diffrn_reflns_av_R_equivalents 0
_diffrn_reflns_av_sigmaI/netI 0.333
_diffrn_reflns_limit_h_max 9
_diffrn_reflns_limit_h_min 0
_diffrn_reflns_limit_k_max 12
_diffrn_reflns_limit_k_min -12
_diffrn_reflns_limit_l_max 15
_diffrn_reflns_limit_l_min -15
_diffrn_reflns_number 3727
_diffrn_reflns_theta_max 22.98
_diffrn_reflns_theta_min 2.5
_diffrn_standards_decay_% 0.5
_diffrn_standards_interval_time 120
_diffrn_standards_number 3
_exptl_absorpt_coefficient_mu 0.655
_exptl_absorpt_correction_T_max 0.0000
_exptl_absorpt_correction_T_min 0.0000
_exptl_crystal_colour red
_exptl_crystal_density_diffrn 1.47
_exptl_crystal_density_method none
_exptl_crystal_description prism
_exptl_crystal_F_000 636
_exptl_crystal_size_max 0.70
_exptl_crystal_size_mid 0.20
_exptl_crystal_size_min 0.20
_refine_diff_density_max 1.063
_refine_diff_density_min -0.707
_refine_ls_abs_structure_details ' ?'
_refine_ls_extinction_method none
_refine_ls_goodness_of_fit_all 3.031
_refine_ls_goodness_of_fit_obs 1.702
_refine_ls_hydrogen_treatment included_not_refined
_refine_ls_matrix_type full
_refine_ls_number_constraints 0
_refine_ls_number_parameters 298
_refine_ls_number_reflns 1665
_refine_ls_number_restraints 120
_refine_ls_R_factor_all 0.143
_refine_ls_R_factor_obs 0.056
_refine_ls_shift/esd_max 1.089
_refine_ls_shift/esd_mean 0.045
_refine_ls_structure_factor_coef F
_refine_ls_weighting_details 'w = 4Fo^2^/(\s^2^(Fo^2^) + 0.0064 Fo^4^)'
_refine_ls_weighting_scheme calc
_refine_ls_wR_factor_all 0.138
_refine_ls_wR_factor_obs 0.077
_reflns_number_observed 1665
_reflns_number_total 3727
_reflns_observed_criterion >3.0\s(I)
_cod_data_source_file ic9907617_1.cif
_cod_data_source_block mm02nic
_cod_depositor_comments
;
The following automatic conversions were performed:

'_refine_ls_weighting_scheme' value '4Fo^2^/(\s^2^(Fo^2^) + 0.0064
Fo^4^)' was changed to 'calc'. New tag '_refine_ls_weighting_details'
was created. The value of the new tag was set to 'w =
4Fo^2^/(\s^2^(Fo^2^) + 0.0064 Fo^4^)'.

Automatic conversion script
Id: cif_fix_values 3143 2015-03-26 13:38:13Z robertas 
;
_cod_original_cell_volume 1368(1)
_cod_original_formula_sum C20H30O5S8
_cod_database_code 4322559

loop_
_symmetry_equiv_pos_as_xyz
x,y,z
-x,-y,-z

loop_
_atom_site_aniso_label
_atom_site_aniso_U_11
_atom_site_aniso_U_22
_atom_site_aniso_U_33
_atom_site_aniso_U_12
_atom_site_aniso_U_13
_atom_site_aniso_U_23
_atom_site_aniso_type_symbol
S1 0.043(1) 0.081(2) 0.058(1) 0.005(1) -0.008(1) -0.026(1) S
S2 0.045(1) 0.081(2) 0.045(1) 0.004(1) -0.009(1) -0.021(1) S
S3 0.045(1) 0.092(2) 0.048(1) 0.004(1) -0.002(1) -0.016(1) S
S4 0.048(1) 0.080(2) 0.041(1) 0.011(1) -0.003(1) -0.017(1) S
S5 0.062(1) 0.075(2) 0.055(1) 0.014(1) -0.021(1) -0.022(1) S
S6 0.077(2) 0.091(2) 0.040(1) -0.021(1) 0.002(1) -0.025(1) S
S7 0.076(2) 0.084(2) 0.045(1) -0.005(1) -0.016(1) -0.009(1) S
S8 0.057(1) 0.068(2) 0.086(2) -0.000(1) -0.034(1) -0.006(1) S
O1 0.089(4) 0.081(4) 0.116(5) -0.011(4) -0.026(4) -0.032(4) O
O2 0.072(4) 0.058(3) 0.072(3) -0.012(3) -0.000(3) -0.026(3) O
O3 0.064(4) 0.074(4) 0.066(3) 0.001(3) -0.001(3) -0.022(3) O
O4 0.084(4) 0.057(4) 0.056(3) -0.022(3) -0.007(3) -0.001(3) O
O5 0.068(4) 0.069(4) 0.102(4) -0.005(3) -0.023(3) -0.035(3) O
C1 0.049(5) 0.054(5) 0.035(4) -0.013(4) 0.003(4) -0.018(3) C
C2 0.046(5) 0.072(5) 0.046(4) -0.009(4) 0.010(4) -0.030(3) C
C3 0.057(5) 0.041(5) 0.050(4) -0.001(4) -0.017(4) -0.010(4) C
C4 0.041(5) 0.053(5) 0.057(5) 0.008(4) -0.016(4) -0.009(4) C
C5 0.054(5) 0.041(5) 0.041(4) 0.005(4) -0.021(4) -0.010(3) C
C6 0.050(5) 0.045(4) 0.044(4) 0.011(4) -0.018(4) -0.022(3) C
C7 0.056(6) 0.29(1) 0.136(7) 0.071(7) -0.044(6) -0.135(6) C
C8 0.066(7) 0.36(1) 0.117(7) 0.090(8) -0.027(6) -0.145(7) C
C9 0.067(6) 0.084(7) 0.081(7) 0.005(6) -0.004(6) -0.001(6) C
C10 0.094(7) 0.068(6) 0.073(6) 0.010(6) -0.004(6) -0.027(4) C
C11 0.081(6) 0.045(5) 0.079(6) 0.013(5) -0.030(5) -0.014(4) C
C12 0.062(6) 0.071(6) 0.087(6) -0.006(5) 0.001(5) -0.024(5) C
C13 0.079(6) 0.083(6) 0.074(5) -0.023(5) 0.023(5) -0.041(4) C
C14 0.110(8) 0.063(6) 0.060(5) -0.022(6) 0.016(6) -0.021(4) C
C15 0.118(8) 0.050(6) 0.065(6) -0.007(6) -0.028(5) -0.007(4) C
C16 0.121(8) 0.064(6) 0.094(6) 0.016(6) -0.061(5) -0.026(5) C
C17 0.069(6) 0.078(6) 0.061(5) -0.002(5) -0.016(5) -0.015(5) C
C18 0.058(5) 0.067(6) 0.051(5) -0.008(5) -0.000(4) -0.013(4) C
C20 0.108(8) 0.096(8) 0.049(6) 0.007(7) 0.020(6) -0.006(5) C
C19 0.052(6) 0.087(7) 0.100(7) 0.011(5) -0.003(5) -0.029(5) C

loop_
_atom_site_label
_atom_site_fract_x
_atom_site_fract_y
_atom_site_fract_z
_atom_site_U_iso_or_equiv
_atom_site_thermal_displace_type
_atom_site_calc_flag
_atom_site_calc_attached_atom
_atom_site_type_symbol
S1 0.8186(2) 0.0668(2) 0.5379(2) 0.059(1) Uij ? ? S
S2 0.5122(2) 0.0738(2) 0.6326(2) 0.055(1) Uij ? ? S
S3 0.7019(2) 0.2211(2) 0.3121(2) 0.058(1) Uij ? ? S
S4 0.3968(2) 0.2239(2) 0.4102(2) 0.054(1) Uij ? ? S
S5 0.2674(3) 0.3423(2) 0.2059(2) 0.064(1) Uij ? ? S
S6 0.6062(3) 0.3406(2) 0.0987(2) 0.065(1) Uij ? ? S
S7 0.6024(3) -0.0426(3) 0.8474(2) 0.066(2) Uij ? ? S
S8 0.9441(3) -0.0538(2) 0.7428(2) 0.069(2) Uij ? ? S
O1 1.1769(7) 0.2593(6) 0.6481(5) 0.094(5) Uij ? ? O
O2 1.2524(6) 0.4993(5) 0.4842(4) 0.067(4) Uij ? ? O
O3 1.2909(6) 0.6806(5) 0.2644(4) 0.068(4) Uij ? ? O
O4 1.0956(7) 0.7178(5) 0.1129(4) 0.064(4) Uij ? ? O
O5 0.8700(6) 0.6089(5) 0.0671(5) 0.078(4) Uij ? ? O
C1 0.6314(8) 0.1162(7) 0.5186(5) 0.045(4) Uij ? ? C
C2 0.5867(9) 0.1784(7) 0.4271(6) 0.053(5) Uij ? ? C
C3 0.6533(9) 0.0130(7) 0.7163(6) 0.049(5) Uij ? ? C
C4 0.7916(8) 0.0127(8) 0.6713(6) 0.050(5) Uij ? ? C
C5 0.5613(8) 0.2925(7) 0.2310(5) 0.045(4) Uij ? ? C
C6 0.4232(8) 0.2918(7) 0.2754(5) 0.046(4) Uij ? ? C
C7 1.024(1) 0.114(1) 0.7285(8) 0.131(8) Uij ? ? C
C8 1.108(1) 0.126(1) 0.6515(8) 0.140(9) Uij ? ? C
C9 1.094(1) 0.372(1) 0.6244(8) 0.077(7) Uij ? ? C
C10 1.192(1) 0.4799(9) 0.5835(7) 0.077(6) Uij ? ? C
C11 1.339(1) 0.6059(8) 0.4379(7) 0.066(6) Uij ? ? C
C12 1.401(1) 0.6204(9) 0.3336(7) 0.072(6) Uij ? ? C
C13 1.339(1) 0.6951(9) 0.1623(7) 0.079(6) Uij ? ? C
C14 1.228(1) 0.7772(9) 0.0935(7) 0.075(6) Uij ? ? C
C15 0.993(1) 0.7891(9) 0.0419(7) 0.073(6) Uij ? ? C
C16 0.852(1) 0.7229(9) 0.0748(7) 0.090(7) Uij ? ? C
C17 0.737(1) 0.5472(9) 0.0905(7) 0.069(6) Uij ? ? C
C18 0.7683(9) 0.4278(8) 0.0764(6) 0.058(5) Uij ? ? C
C19 0.129(1) 0.382(1) 0.2890(8) 0.077(6) Uij ? ? C
C20 0.421(1) 0.020(1) 0.8580(7) 0.080(7) Uij ? ? C
H1 1.0774 0.0883 0.7877 0.0659 Uiso calc C9 H
H2 0.9440 0.1651 0.7291 0.0659 Uiso calc C9 H
H3 1.1869 0.0798 0.6434 0.0659 Uiso calc C10 H
H4 1.0561 0.1637 0.5860 0.0659 Uiso calc C10 H
H5 1.0294 0.3722 0.6856 0.1109 Uiso calc C11 H
H6 1.0252 0.3847 0.5742 0.1109 Uiso calc C11 H
H7 1.1404 0.5601 0.5833 0.1014 Uiso calc C12 H
H8 1.2725 0.4656 0.6269 0.1014 Uiso calc C12 H
H9 1.3396 0.6079 0.1625 0.1054 Uiso calc C15 H
H10 1.4349 0.7211 0.1415 0.1054 Uiso calc C15 H
H11 1.4912 0.6691 0.3129 0.0957 Uiso calc C14 H
H12 1.4339 0.5381 0.3356 0.0957 Uiso calc C14 H
H13 1.4191 0.5965 0.4815 0.0940 Uiso calc C13 H
H14 1.2824 0.6822 0.4346 0.0940 Uiso calc C13 H
H15 1.2137 0.8561 0.0977 0.0932 Uiso calc C16 H
H16 1.2673 0.7958 0.0200 0.0932 Uiso calc C16 H
H17 1.0300 0.7954 -0.0269 0.0977 Uiso calc C17 H
H18 0.9821 0.8767 0.0356 0.0977 Uiso calc C17 H
H19 0.8282 0.7133 0.1478 0.1084 Uiso calc C18 H
H20 0.7761 0.7794 0.0385 0.1084 Uiso calc C18 H
H21 0.6608 0.6005 0.0454 0.0904 Uiso calc C19 H
H22 0.6910 0.5313 0.1598 0.0904 Uiso calc C19 H
H23 0.8167 0.4470 0.0076 0.0790 Uiso calc C20 H
H24 0.8411 0.3765 0.1230 0.0790 Uiso calc C20 H
H25 0.0367 0.4115 0.2590 0.1041 Uiso calc C8 H
H26 0.1090 0.3115 0.3536 0.1041 Uiso calc C8 H
H27 0.1598 0.4493 0.3046 0.1041 Uiso calc C8 H
H28 0.3803 -0.0052 0.9285 0.1048 Uiso calc C7 H
H29 0.4178 0.1121 0.8275 0.1048 Uiso calc C7 H
H30 0.3549 -0.0049 0.8238 0.1048 Uiso calc C7 H

loop_
_atom_type_symbol
_atom_type_description
_atom_type_scat_dispersion_real
_atom_type_scat_dispersion_imag
_atom_type_scat_source
C ? 0.002 0.002 International_Tables_Vol_IV_Table_2.3.1
H ? 0.000 0.000 International_Tables_Vol_IV_Table_2.3.1
O ? 0.008 0.006 International_Tables_Vol_IV_Table_2.3.1
S ? 0.110 0.124 International_Tables_Vol_IV_Table_2.3.1

loop_
_geom_angle_atom_site_label_1
_geom_angle_atom_site_label_2
_geom_angle_atom_site_label_3
_geom_angle
_geom_angle_site_symmetry_1
_geom_angle_site_symmetry_2
_geom_angle_site_symmetry_3
_geom_angle_publ_flag
C1 S1 C3 95.2(4) . . . ?
C1 S2 C4 96.0(4) . . . ?
C2 S3 C5 96.3(4) . . . ?
C2 S4 C6 95.2(4) . . . ?
C5 S6 C20 101.8(4) . . . ?
C4 S7 C7 104.4(4) . . . ?
C6 S8 C8 104.1(5) . . . ?
C10 O1 C11 122.8(8) . . . ?
C12 O2 C13 112.6(8) . . . ?
C14 O3 C15 113.5(7) . . . ?
C16 O4 C17 112.2(6) . . . ?
C18 O5 C19 112.8(7) . . . ?
S1 C1 S2 113.8(4) . . . ?
S1 C1 C2 122.6(6) . . . ?
S2 C1 C2 123.7(6) . . . ?
S3 C2 S4 113.6(4) . . . ?
S3 C2 C1 124.9(6) . . . ?
S4 C2 C1 121.4(6) . . . ?
S1 C3 S5 119.1(4) . . . ?
S1 C3 C4 118.7(6) . . . ?
S5 C3 C4 122.0(6) . . . ?
S2 C4 S7 118.4(4) . . . ?
S2 C4 C3 115.8(6) . . . ?
S7 C4 C3 125.8(6) . . . ?
S3 C5 S6 118.5(4) . . . ?
S3 C5 C6 117.1(5) . . . ?
S6 C5 C6 123.9(6) . . . ?
S4 C6 S8 119.1(4) . . . ?
S4 C6 C5 117.7(6) . . . ?
S8 C6 C5 122.9(6) . . . ?
O1 C10 C9 92(1) . . . ?
O1 C11 C12 110.4(8) . . . ?
O2 C12 C11 1091(1) . . . ?
O2 C13 C14 109.9(9) . . . ?
O3 C14 C13 109.4(7) . . . ?
O3 C15 C16 109.3(8) . . . ?
O4 C16 C15 111.1(7) . . . ?
O4 C17 C18 107.7(6) . . . ?
O5 C18 C17 111.0(8) . . . ?
O5 C19 C20 108.1(8) . . . ?
S6 C20 C19 113.4(6) . . . ?

loop_
_geom_bond_atom_site_label_1
_geom_bond_atom_site_label_2
_geom_bond_distance
_geom_bond_site_symmetry_1
_geom_bond_site_symmetry_2
_geom_bond_publ_flag
S1 C1 1.760(8) . . ?
S1 C3 1.744(8) . . ?
S2 C1 1.751(7) . . ?
S2 C4 1.765(8) . . ?
S3 C2 1.742(8) . . ?
S3 C5 1.749(8) . . ?
S4 C2 1.772(8) . . ?
S4 C6 1.755(7) . . ?
S5 C3 1.755(8) . . ?
S5 C9 2.06(1) . . ?
S6 C5 1.747(8) . . ?
S6 C20 1.79(1) . . ?
S7 C4 1.732(8) . . ?
S7 C7 1.75(1) . . ?
S8 C6 1.753(8) . . ?
S8 C8 1.78(1) . . ?
O1 C10 1.71(2) . . ?
O1 C11 1.38(1) . . ?
O2 C12 1.39(1) . . ?
O2 C13 1.41(1) . . ?
O3 C14 1.42(1) . . ?
O3 C15 1.42(1) . . ?
O4 C16 1.39(1) . . ?
O4 C17 1.41(1) . . ?
O5 C18 1.37(1) . . ?
O5 C19 1.40(1) . . ?
C1 C2 1.31(1) . . ?
C3 C4 1.33(1) . . ?
C5 C6 1.33(1) . . ?
C9 C10 1.22(2) . . ?
C11 C12 1.48(1) . . ?
C13 C14 1.47(1) . . ?
C15 C16 1.48(1) . . ?
C17 C18 1.48(1) . . ?
C19 C20 1.48(2) . . ?
